data_7719801
loop_
_publ_author_name
'Sivarajan, Chinraj'
'Mitra, Raja'

_publ_section_title
;
 [Di(1-adamantyl)](aryl)phosphine ligands: synthesis, palladium
 complexation, and catalytic activity.
;
_journal_issue 46
_journal_name_full 'Dalton transactions (Cambridge, England : 2003)'
_journal_page_first 17073
_journal_page_last 17077
_journal_paper_doi 10.1039/d5dt02523k
_journal_volume 54
_journal_year 2025
_chemical_formula_moiety 'C21 H17 N'
_chemical_formula_sum 'C21 H17 N'
_chemical_formula_weight 283.36
_chemical_melting_point 429
_space_group_crystal_system monoclinic
_space_group_IT_number 14
_space_group_name_Hall '-P 2ybc'
_space_group_name_H-M_alt 'P 1 21/c 1'
_atom_sites_solution_hydrogens geom
_atom_sites_solution_primary dual
_audit_creation_date 2025-10-14
_audit_creation_method
;
Olex2 1.5-alpha
(compiled 2025.07.01 svn.ra095ee60 for OlexSys, GUI svn.r7302)
;
_audit_update_record
;
2025-10-15 deposited with the CCDC.	2025-10-30 downloaded from the CCDC.
;
_cell_angle_alpha 90
_cell_angle_beta 102.1550(10)
_cell_angle_gamma 90
_cell_formula_units_Z 4
_cell_length_a 11.86120(10)
_cell_length_b 17.1522(2)
_cell_length_c 7.42200(10)
_cell_measurement_reflns_used 21435
_cell_measurement_temperature 105.2(8)
_cell_measurement_theta_max 74.9940
_cell_measurement_theta_min 3.7730
_cell_volume 1476.12(3)
_computing_cell_refinement
;
CrystalClear-SM Expert 2.0 r7 (Rigaku, 2011)
;
_computing_data_collection
;
CrystalClear-SM Expert 2.0 r7 (Rigaku, 2011)
;
_computing_data_reduction
;
CrystalClear-SM Expert 2.0 r7 (Rigaku, 2011)
;
_computing_molecular_graphics 'Olex2 1.5-alpha (Dolomanov et al., 2009)'
_computing_publication_material 'Olex2 1.5-alpha (Dolomanov et al., 2009)'
_computing_structure_refinement 'SHELXL 2019/3 (Sheldrick, 2015)'
_computing_structure_solution 'SHELXT 2018/2 (Sheldrick, 2018)'
_diffrn_ambient_temperature 105.15
_diffrn_detector CCD
_diffrn_detector_area_resol_mean 28.5714
_diffrn_detector_type 'Rigaku Saturn724+'
_diffrn_measured_fraction_theta_full 1.000
_diffrn_measured_fraction_theta_max 0.982
_diffrn_measurement_details
;
List of Runs (angles in degrees, time in seconds):

  # Type    Start    End  Width  t~exp~   \w     \q     \k     \f   Frames
#--------------------------------------------------------------------------
  1  \w    -50.00  29.00   0.50    0.20    --  -43.02  54.00 -25.00  158
  2  \w   -114.00 -22.00   0.50    0.20    --  -43.02 -54.00-168.00  184
  3  \w    -29.00  45.00   0.50    0.20    --   43.02 -54.00-168.00  148
  4  \w     22.00  71.00   0.50    0.20    --   43.02  54.00 -25.00   98
  5  \w    -59.00 -30.00   0.50    0.82    -- -103.00  54.00 -25.00   58
  6  \w   -139.00-114.00   0.50    0.82    -- -103.00 -54.00-168.00   50
  7  \w     36.00  65.00   0.50    0.82    --  108.16 -54.00-168.00   58
  8  \w    132.00 157.00   0.50    0.82    --  108.16  54.00 -25.00   50
  9  \w   -113.00 -86.00   0.50    0.20    --  -43.02 -77.00  30.00   54
 10  \w    -56.00 -16.00   0.50    0.20    --  -43.02 -77.00  90.00   80
 11  \w    -57.00 -22.00   0.50    0.20    --  -43.02 -77.00 -90.00   70
 12  \w    -87.00 -16.00   0.50    0.20    --  -43.02 -77.00-180.00  142
 13  \w    -53.00 -20.00   0.50    0.20    --  -43.02 -57.00 -90.00   66
 14  \w    -62.00 -14.00   0.50    0.20    --  -43.02 -77.00  30.00   96
 15  \w     -1.00  38.00   0.50    0.20    --  -43.02  19.00 120.00   78
 16  \w   -115.00 -67.00   0.50    0.20    --  -43.02 -38.00 -60.00   96
 17  \w    -98.00 -64.00   0.50    0.20    --  -43.02 -77.00 -90.00   68
 18  \w    -57.00 -20.00   0.50    0.20    --  -43.02 -38.00 -60.00   74
 19  \w     15.00  59.00   0.50    0.20    --   43.02  77.00-180.00   88
 20  \w      8.00  42.00   0.50    0.20    --   43.02  90.00-100.04   68
 21  \w     22.00  73.00   0.50    0.20    --   43.02  57.00 120.00  102
 22  \w     14.00  70.00   0.50    0.20    --   43.02  77.00  30.00  112
 23  \w     46.00 122.00   0.50    0.20    --   43.02-178.00 120.00  152
 24  \w     53.00 122.00   0.50    0.20    --   43.02-178.00 -60.00  138
 25  \w   -107.00 -76.00   0.50    0.82    -- -103.00 -71.00 -81.24   62
 26  \w   -161.00-116.00   0.50    0.82    -- -103.00 -71.00 -81.24   90
 27  \w   -107.00 -79.00   0.50    0.82    -- -103.00 -61.00 -30.00   56
 28  \w   -164.00 -74.00   0.50    0.82    -- -103.00 -77.00 -30.00  180
 29  \w   -158.00-132.00   0.50    0.82    -- -103.00 -70.00-118.03   52
 30  \w   -113.00 -79.00   0.50    0.82    -- -103.00 -64.00 112.63   68
 31  \w   -154.00 -76.00   0.50    0.82    -- -103.00 -72.00-165.69  156
 32  \w   -101.00 -75.00   0.50    0.82    -- -103.00 -77.00  40.09   52
 33  \w   -116.00 -74.00   0.50    0.82    -- -103.00 -77.00-150.00   84
 34  \w   -108.00 -79.00   0.50    0.82    -- -103.00 -67.00   3.83   58
 35  \w   -116.00 -78.00   0.50    0.82    -- -103.00 -67.00-150.67   76
 36  \w   -173.00-134.00   0.50    0.82    -- -103.00 -64.00 -10.12   78
 37  \w   -105.00 -79.00   0.50    0.82    -- -103.00 -64.00 -10.12   52
 38  \w   -173.00-136.00   0.50    0.82    -- -103.00 -77.00-120.00   74
 39  \w   -107.00 -76.00   0.50    0.82    -- -103.00 -77.00  90.00   62
 40  \w   -153.00 -76.00   0.50    0.82    -- -103.00 -75.00 101.91  154
 41  \w   -174.00 -81.00   0.50    0.82    -- -103.00 -51.00 139.74  186
 42  \w   -163.00 -78.00   0.50    0.82    -- -103.00 -72.00  63.76  170
 43  \w   -110.00 -74.00   0.50    0.82    -- -103.00 -77.00 120.00   72
 44  \w   -174.00 -79.00   0.50    0.82    -- -103.00 -61.00-120.00  190
 45  \w   -145.00-120.00   0.50    0.82    -- -103.00 -77.00 120.00   50
 46  \w   -121.00 -74.00   0.50    0.82    -- -103.00 -77.00 150.00   94
 47  \w   -166.00-115.00   0.50    0.82    -- -103.00 -68.00 130.43  102
 48  \w   -146.00 -74.00   0.50    0.82    -- -103.00 -77.00-180.00  144
 49  \w   -162.00-136.00   0.50    0.82    -- -103.00 -69.00-142.30   52
 50  \w   -102.00 -77.00   0.50    0.82    -- -103.00 -69.00-142.30   50
 51  \w   -100.00 -75.00   0.50    0.82    -- -103.00 -75.00 159.23   50
 52  \w   -173.00-114.00   0.50    0.82    -- -103.00 -77.00  90.00  118
 53  \w   -103.00 -78.00   0.50    0.82    -- -103.00 -68.00 130.43   50
 54  \w   -165.00-139.00   0.50    0.82    -- -103.00 -64.00 112.63   52
 55  \w   -105.00 -77.00   0.50    0.82    -- -103.00 -71.00  70.57   56
 56  \w   -104.00 -74.00   0.50    0.82    -- -103.00 -77.00 -60.00   60
 57  \w   -104.00 -78.00   0.50    0.82    -- -103.00 -70.00-118.03   52
 58  \w   -137.00-111.00   0.50    0.82    -- -103.00 -77.00 -60.00   52
 59  \w   -173.00-126.00   0.50    0.82    -- -103.00 -67.00   3.83   94
 60  \w   -173.00 -74.00   0.50    0.82    -- -103.00 -77.00  22.31  198
 61  \w   -172.00 -74.00   0.50    0.82    -- -103.00 -77.00  60.00  196
 62  \w   -105.00 -80.00   0.50    0.82    -- -103.00 -61.00  30.00   50
 63  \w    -99.00 -74.00   0.50    0.82    -- -103.00 -77.00-120.00   50
 64  \w   -102.00 -77.00   0.50    0.82    -- -103.00 -69.00  -7.92   50
 65  \w   -100.00 -75.00   0.50    0.82    -- -103.00 -74.00 -81.53   50
 66  \w   -171.00 -74.00   0.50    0.82    -- -103.00 -77.00 -90.00  194
 67  \w   -167.00 -74.00   0.50    0.82    -- -103.00 -77.00 -46.83  186
 68  \w    -64.00 -29.00   0.50    0.82    -- -103.00  61.00 120.00   70
 69  \w     38.00  99.00   0.50    0.82    --  108.16 -77.00  60.00  122
 70  \w     73.00 106.00   0.50    0.82    --  108.16 -95.00-180.00   66
 71  \w     37.00 112.00   0.50    0.82    --  108.16-125.00   0.00  150
 72  \w     41.00 104.00   0.50    0.82    --  108.16 -77.00-150.00  126
 73  \w     39.00  65.00   0.50    0.82    --  108.16 -95.00-180.00   52
 74  \w     34.00 103.00   0.50    0.82    --  108.16 -95.00  60.00  138
 75  \w     47.00 111.00   0.50    0.82    --  108.16-125.00  30.00  128
 76  \w     42.00 111.00   0.50    0.82    --  108.16-125.00-150.00  138
 77  \w     81.00 106.00   0.50    0.82    --  108.16 -77.00 -30.00   50
 78  \w     48.00  78.00   0.50    0.82    --  108.16 -77.00 -30.00   60
 79  \w     81.00 112.00   0.50    0.82    --  108.16-125.00-180.00   62
 80  \w     48.00  73.00   0.50    0.82    --  108.16-125.00-180.00   50
 81  \w     40.00  93.00   0.50    0.82    --  108.16-125.00 -30.00  106
;
_diffrn_measurement_device 'AFC12 (Right): Kappa 3 circle'
_diffrn_measurement_device_type 'Rigaku Saturn724+ (2x2 bin mode)'
_diffrn_measurement_method 'profile data from \w-scans'
_diffrn_measurement_specimen_support 'Mitegen 50um'
_diffrn_radiation_collimation 0.3
_diffrn_radiation_monochromator Confocal
_diffrn_radiation_probe x-ray
_diffrn_radiation_type CuK\a
_diffrn_radiation_wavelength 1.54184
_diffrn_reflns_av_R_equivalents 0.0280
_diffrn_reflns_av_unetI/netI 0.0113
_diffrn_reflns_Laue_measured_fraction_full 1.000
_diffrn_reflns_Laue_measured_fraction_max 0.982
_diffrn_reflns_limit_h_max 14
_diffrn_reflns_limit_h_min -14
_diffrn_reflns_limit_k_max 21
_diffrn_reflns_limit_k_min -21
_diffrn_reflns_limit_l_max 9
_diffrn_reflns_limit_l_min -9
_diffrn_reflns_number 33435
_diffrn_reflns_point_group_measured_fraction_full 1.000
_diffrn_reflns_point_group_measured_fraction_max 0.982
_diffrn_reflns_theta_full 67.684
_diffrn_reflns_theta_max 75.374
_diffrn_reflns_theta_min 3.812
_diffrn_source 'Rotating Anode'
_diffrn_source_current 24.0
_diffrn_source_power 1.2
_diffrn_source_target Mo
_diffrn_source_type 'Rotating Anode'
_diffrn_source_voltage 50.0
_exptl_absorpt_coefficient_mu 0.561
_exptl_absorpt_correction_T_max 1.00000
_exptl_absorpt_correction_T_min 0.83838
_exptl_absorpt_correction_type multi-scan
_exptl_absorpt_process_details
;
CrysAlisPro 1.171.43.116a (Rigaku Oxford Diffraction, 2024)
Empirical absorption correction using spherical harmonics,
implemented in SCALE3 ABSPACK scaling algorithm.
;
_exptl_crystal_colour 'clear light colourless'
_exptl_crystal_colour_lustre clear
_exptl_crystal_colour_modifier light
_exptl_crystal_colour_primary colourless
_exptl_crystal_density_diffrn 1.275
_exptl_crystal_description block
_exptl_crystal_F_000 600
_exptl_crystal_preparation 'slow evaporation'
_exptl_crystal_recrystallization_method 'slow evaporation'
_exptl_crystal_size_max 0.28
_exptl_crystal_size_mid 0.25
_exptl_crystal_size_min 0.22
_refine_diff_density_max 0.179
_refine_diff_density_min -0.211
_refine_diff_density_rms 0.040
_refine_ls_extinction_method none
_refine_ls_goodness_of_fit_ref 1.044
_refine_ls_hydrogen_treatment constr
_refine_ls_matrix_type full
_refine_ls_number_parameters 200
_refine_ls_number_reflns 3001
_refine_ls_number_restraints 0
_refine_ls_restrained_S_all 1.044
_refine_ls_R_factor_all 0.0367
_refine_ls_R_factor_gt 0.0351
_refine_ls_shift/su_max 0.001
_refine_ls_shift/su_mean 0.000
_refine_ls_structure_factor_coef Fsqd
_refine_ls_weighting_details 'w=1/[\s^2^(Fo^2^)+(0.0405P)^2^+0.5150P] where P=(Fo^2^+2Fc^2^)/3'
_refine_ls_weighting_scheme calc
_refine_ls_wR_factor_gt 0.0861
_refine_ls_wR_factor_ref 0.0874
_reflns_Friedel_coverage 0.000
_reflns_number_gt 2849
_reflns_number_total 3001
_reflns_threshold_expression 'I > 2\s(I)'
_cod_data_source_file d5dt02523k2.cif
_cod_data_source_block pd-cs-sb-698-carb_auto
_cod_depositor_comments 'Adding full bibliography for 7719798--7719801.cif.'
_cod_database_code 7719801
_shelx_shelxl_version_number 2019/3
_chemical_oxdiff_formula ' C H N '
_shelx_space_group_comment
;
The symmetry employed for this shelxl refinement is uniquely defined
by the following loop, which should always be used as a source of
symmetry information in preference to the above space-group names.
They are only intended as comments.
;
_cell_oxdiff_angle_alpha 89.9966(14)
_cell_oxdiff_angle_beta 102.1469(12)
_cell_oxdiff_angle_gamma 90.0163(12)
_cell_oxdiff_length_a 11.86039(14)
_cell_oxdiff_length_b 17.1462(3)
_cell_oxdiff_length_c 7.42484(13)
_cell_oxdiff_measurement_reflns_used 21435
_cell_oxdiff_volume 1476.11(4)
_shelx_estimated_absorpt_t_max 0.886
_shelx_estimated_absorpt_t_min 0.859
_olex2_refinement_description
;
1. Fixed Uiso
 At 1.2 times of:
  All C(H) groups
 At 1.5 times of:
  All C(H,H,H) groups
2.a Aromatic/amide H refined with riding coordinates:
 C006(H006), C008(H008), C009(H009), C00B(H00B), C00C(H00C), C00D(H00D),
 C00E(H00E), C00F(H00F), C00G(H00G), C00I(H00J), C00J(H00K), C00K(H00L),
 C00L(H00M), C00M(H00N)
2.b Idealised Me refined as rotating group:
 C00H(H00A,H00H,H00I)
;
_olex2_exptl_crystal_mounting_method 'mitegen loop'
_olex2_submission_special_instructions 'No special instructions were received'
_oxdiff_exptl_absorpt_empirical_details
;
Empirical correction (ABSPACK) includes:
- Absorption correction using spherical harmonics
- Frame scaling
;
_oxdiff_exptl_absorpt_empirical_full_max 1.464
_oxdiff_exptl_absorpt_empirical_full_min 0.713

loop_
_space_group_symop_operation_xyz
'x, y, z'
'-x, y+1/2, -z+1/2'
'-x, -y, -z'
'x, -y-1/2, z-1/2'

loop_
_atom_site_label
_atom_site_type_symbol
_atom_site_fract_x
_atom_site_fract_y
_atom_site_fract_z
_atom_site_U_iso_or_equiv
_atom_site_adp_type
_atom_site_occupancy
_atom_site_site_symmetry_order
_atom_site_calc_flag
_atom_site_refinement_flags_posn
_atom_site_refinement_flags_adp
_atom_site_refinement_flags_occupancy
_atom_site_disorder_assembly
_atom_site_disorder_group
N001 N 0.49782(7) 0.48263(5) 0.23712(11) 0.02020(19) Uani 1 1 d . . . . .
C002 C 0.49772(8) 0.40695(6) 0.16882(13) 0.0183(2) Uani 1 1 d . . . . .
C003 C 0.58998(8) 0.35532(6) 0.16572(13) 0.0195(2) Uani 1 1 d . . . . .
C004 C 0.38191(8) 0.38445(6) 0.09690(13) 0.0194(2) Uani 1 1 d . . . . .
C005 C 0.90753(8) 0.33023(6) 0.42219(13) 0.0202(2) Uani 1 1 d . . . . .
C006 C 0.78410(8) 0.32090(6) 0.34082(13) 0.0209(2) Uani 1 1 d . . . . .
H006 H 0.751107 0.272001 0.360684 0.025 Uiso 1 1 calc R U . . .
C007 C 0.38507(9) 0.50932(6) 0.20559(13) 0.0207(2) Uani 1 1 d . . . . .
C008 C 0.55974(9) 0.28286(6) 0.08332(14) 0.0217(2) Uani 1 1 d . . . . .
H008 H 0.619650 0.246978 0.076103 0.026 Uiso 1 1 calc R U . . .
C009 C 0.35603(9) 0.31081(6) 0.01895(13) 0.0219(2) Uani 1 1 d . . . . .
H009 H 0.278340 0.295617 -0.027636 0.026 Uiso 1 1 calc R U . . .
C00A C 0.31016(9) 0.45012(6) 0.12049(13) 0.0208(2) Uani 1 1 d . . . . .
C00B C 0.71262(8) 0.37292(6) 0.24221(14) 0.0211(2) Uani 1 1 d . . . . .
H00B H 0.741726 0.422877 0.220626 0.025 Uiso 1 1 calc R U . . .
C00C C 0.44584(9) 0.26051(6) 0.01101(14) 0.0230(2) Uani 1 1 d . . . . .
H00C H 0.430140 0.210550 -0.043788 0.028 Uiso 1 1 calc R U . . .
C00D C 0.96343(9) 0.27089(6) 0.53658(14) 0.0226(2) Uani 1 1 d . . . . .
H00D H 0.921143 0.226008 0.557874 0.027 Uiso 1 1 calc R U . . .
C00E C 0.34344(10) 0.58169(6) 0.24897(14) 0.0251(2) Uani 1 1 d . . . . .
H00E H 0.394325 0.621701 0.305004 0.030 Uiso 1 1 calc R U . . .
C00F C 0.97218(9) 0.39547(6) 0.39224(14) 0.0239(2) Uani 1 1 d . . . . .
H00F H 0.936210 0.436407 0.314748 0.029 Uiso 1 1 calc R U . . .
C00G C 0.19105(9) 0.46318(6) 0.07703(15) 0.0261(2) Uani 1 1 d . . . . .
H00G H 0.139711 0.423945 0.018190 0.031 Uiso 1 1 calc R U . . .
C00H C 0.59676(9) 0.52865(6) 0.32736(14) 0.0246(2) Uani 1 1 d . . . . .
H00A H 0.650433 0.495453 0.412631 0.037 Uiso 1 1 calc R U . . .
H00H H 0.570668 0.571468 0.395926 0.037 Uiso 1 1 calc R U . . .
H00I H 0.635789 0.550019 0.234305 0.037 Uiso 1 1 calc R U . . .
C00I C 1.14246(9) 0.34143(7) 0.58813(15) 0.0268(2) Uani 1 1 d . . . . .
H00J H 1.222065 0.345294 0.643842 0.032 Uiso 1 1 calc R U . . .
C00J C 1.07960(9) 0.27641(6) 0.61952(14) 0.0259(2) Uani 1 1 d . . . . .
H00K H 1.115963 0.235769 0.697592 0.031 Uiso 1 1 calc R U . . .
C00K C 1.08827(9) 0.40087(6) 0.47473(15) 0.0267(2) Uani 1 1 d . . . . .
H00L H 1.131080 0.445513 0.453557 0.032 Uiso 1 1 calc R U . . .
C00L C 0.22511(10) 0.59278(6) 0.20707(15) 0.0283(2) Uani 1 1 d . . . . .
H00M H 0.194444 0.641087 0.237057 0.034 Uiso 1 1 calc R U . . .
C00M C 0.14956(10) 0.53468(7) 0.12174(16) 0.0296(3) Uani 1 1 d . . . . .
H00N H 0.068875 0.544313 0.094090 0.035 Uiso 1 1 calc R U . . .

loop_
_atom_site_aniso_label
_atom_site_aniso_U_11
_atom_site_aniso_U_22
_atom_site_aniso_U_33
_atom_site_aniso_U_23
_atom_site_aniso_U_13
_atom_site_aniso_U_12
N001 0.0202(4) 0.0185(4) 0.0212(4) 0.0000(3) 0.0026(3) -0.0001(3)
C002 0.0207(5) 0.0182(5) 0.0157(4) 0.0025(4) 0.0035(4) -0.0007(4)
C003 0.0199(5) 0.0211(5) 0.0177(4) 0.0036(4) 0.0046(4) 0.0004(4)
C004 0.0197(5) 0.0206(5) 0.0174(4) 0.0040(4) 0.0030(4) 0.0005(4)
C005 0.0202(5) 0.0227(5) 0.0182(4) -0.0014(4) 0.0052(4) 0.0017(4)
C006 0.0206(5) 0.0222(5) 0.0209(5) -0.0003(4) 0.0063(4) -0.0008(4)
C007 0.0230(5) 0.0217(5) 0.0176(4) 0.0040(4) 0.0050(4) 0.0023(4)
C008 0.0236(5) 0.0212(5) 0.0206(5) 0.0022(4) 0.0056(4) 0.0032(4)
C009 0.0207(5) 0.0228(5) 0.0202(5) 0.0028(4) -0.0001(4) -0.0029(4)
C00A 0.0222(5) 0.0214(5) 0.0191(5) 0.0046(4) 0.0046(4) 0.0014(4)
C00B 0.0203(5) 0.0212(5) 0.0224(5) 0.0002(4) 0.0059(4) -0.0007(4)
C00C 0.0282(5) 0.0191(5) 0.0205(5) -0.0006(4) 0.0027(4) -0.0016(4)
C00D 0.0236(5) 0.0233(5) 0.0208(5) 0.0013(4) 0.0048(4) -0.0012(4)
C00E 0.0322(6) 0.0213(5) 0.0222(5) 0.0018(4) 0.0067(4) 0.0031(4)
C00F 0.0234(5) 0.0227(5) 0.0247(5) 0.0028(4) 0.0032(4) 0.0013(4)
C00G 0.0217(5) 0.0274(6) 0.0291(5) 0.0060(4) 0.0047(4) 0.0016(4)
C00H 0.0254(5) 0.0229(5) 0.0241(5) -0.0018(4) 0.0021(4) -0.0043(4)
C00I 0.0205(5) 0.0323(6) 0.0252(5) 0.0000(4) -0.0006(4) -0.0015(4)
C00J 0.0255(5) 0.0277(5) 0.0225(5) 0.0038(4) 0.0005(4) 0.0029(4)
C00K 0.0246(5) 0.0259(5) 0.0287(5) 0.0006(4) 0.0038(4) -0.0045(4)
C00L 0.0348(6) 0.0247(5) 0.0279(5) 0.0057(4) 0.0122(5) 0.0104(4)
C00M 0.0237(5) 0.0326(6) 0.0339(6) 0.0090(5) 0.0093(4) 0.0081(4)

loop_
_atom_type_symbol
_atom_type_description
_atom_type_scat_dispersion_real
_atom_type_scat_dispersion_imag
_atom_type_scat_source
C C 0.0181 0.0091 'International Tables Vol C Tables 4.2.6.8 and 6.1.1.4'
H H 0.0000 0.0000 'International Tables Vol C Tables 4.2.6.8 and 6.1.1.4'
N N 0.0311 0.0180 'International Tables Vol C Tables 4.2.6.8 and 6.1.1.4'

loop_
_geom_angle_atom_site_label_1
_geom_angle_atom_site_label_2
_geom_angle_atom_site_label_3
_geom_angle
_geom_angle_site_symmetry_1
_geom_angle_site_symmetry_3
_geom_angle_publ_flag
C002 N001 C00H 127.70(8) . . ?
C007 N001 C002 108.62(8) . . ?
C007 N001 C00H 123.67(9) . . ?
N001 C002 C003 130.47(9) . . ?
N001 C002 C004 108.47(8) . . ?
C003 C002 C004 121.05(9) . . ?
C002 C003 C00B 124.72(9) . . ?
C008 C003 C002 115.88(9) . . ?
C008 C003 C00B 119.40(9) . . ?
C002 C004 C00A 106.91(9) . . ?
C009 C004 C002 120.86(9) . . ?
C009 C004 C00A 132.22(9) . . ?
C00D C005 C006 118.26(9) . . ?
C00D C005 C00F 118.16(9) . . ?
C00F C005 C006 123.57(9) . . ?
C005 C006 H006 116.1 . . ?
C00B C006 C005 127.86(10) . . ?
C00B C006 H006 116.1 . . ?
N001 C007 C00A 109.44(9) . . ?
N001 C007 C00E 128.99(10) . . ?
C00E C007 C00A 121.56(10) . . ?
C003 C008 H008 118.3 . . ?
C00C C008 C003 123.35(9) . . ?
C00C C008 H008 118.3 . . ?
C004 C009 H009 120.7 . . ?
C00C C009 C004 118.58(9) . . ?
C00C C009 H009 120.7 . . ?
C007 C00A C004 106.52(9) . . ?
C00G C00A C004 133.54(10) . . ?
C00G C00A C007 119.93(10) . . ?
C003 C00B H00B 118.9 . . ?
C006 C00B C003 122.24(9) . . ?
C006 C00B H00B 118.9 . . ?
C008 C00C H00C 119.9 . . ?
C009 C00C C008 120.25(9) . . ?
C009 C00C H00C 119.9 . . ?
C005 C00D H00D 119.4 . . ?
C00J C00D C005 121.21(10) . . ?
C00J C00D H00D 119.4 . . ?
C007 C00E H00E 121.3 . . ?
C00L C00E C007 117.41(10) . . ?
C00L C00E H00E 121.3 . . ?
C005 C00F H00F 119.7 . . ?
C00K C00F C005 120.60(10) . . ?
C00K C00F H00F 119.7 . . ?
C00A C00G H00G 120.7 . . ?
C00M C00G C00A 118.56(10) . . ?
C00M C00G H00G 120.7 . . ?
N001 C00H H00A 109.5 . . ?
N001 C00H H00H 109.5 . . ?
N001 C00H H00I 109.5 . . ?
H00A C00H H00H 109.5 . . ?
H00A C00H H00I 109.5 . . ?
H00H C00H H00I 109.5 . . ?
C00J C00I H00J 120.2 . . ?
C00J C00I C00K 119.64(10) . . ?
C00K C00I H00J 120.2 . . ?
C00D C00J H00K 120.1 . . ?
C00I C00J C00D 119.88(10) . . ?
C00I C00J H00K 120.1 . . ?
C00F C00K C00I 120.51(10) . . ?
C00F C00K H00L 119.7 . . ?
C00I C00K H00L 119.7 . . ?
C00E C00L H00M 119.1 . . ?
C00E C00L C00M 121.73(10) . . ?
C00M C00L H00M 119.1 . . ?
C00G C00M C00L 120.80(10) . . ?
C00G C00M H00N 119.6 . . ?
C00L C00M H00N 119.6 . . ?

loop_
_geom_bond_atom_site_label_1
_geom_bond_atom_site_label_2
_geom_bond_distance
_geom_bond_site_symmetry_2
_geom_bond_publ_flag
N001 C002 1.3935(13) . ?
N001 C007 1.3861(13) . ?
N001 C00H 1.4552(13) . ?
C002 C003 1.4117(14) . ?
C002 C004 1.4185(13) . ?
C003 C008 1.3982(14) . ?
C003 C00B 1.4771(13) . ?
C004 C009 1.3963(14) . ?
C004 C00A 1.4444(14) . ?
C005 C006 1.4702(14) . ?
C005 C00D 1.3998(14) . ?
C005 C00F 1.4006(14) . ?
C006 H006 0.9500 . ?
C006 C00B 1.3376(14) . ?
C007 C00A 1.4081(14) . ?
C007 C00E 1.3984(14) . ?
C008 H008 0.9500 . ?
C008 C00C 1.3982(14) . ?
C009 H009 0.9500 . ?
C009 C00C 1.3817(15) . ?
C00A C00G 1.3994(14) . ?
C00B H00B 0.9500 . ?
C00C H00C 0.9500 . ?
C00D H00D 0.9500 . ?
C00D C00J 1.3890(14) . ?
C00E H00E 0.9500 . ?
C00E C00L 1.3853(16) . ?
C00F H00F 0.9500 . ?
C00F C00K 1.3872(15) . ?
C00G H00G 0.9500 . ?
C00G C00M 1.3875(16) . ?
C00H H00A 0.9800 . ?
C00H H00H 0.9800 . ?
C00H H00I 0.9800 . ?
C00I H00J 0.9500 . ?
C00I C00J 1.3882(15) . ?
C00I C00K 1.3903(15) . ?
C00J H00K 0.9500 . ?
C00K H00L 0.9500 . ?
C00L H00M 0.9500 . ?
C00L C00M 1.3993(17) . ?
C00M H00N 0.9500 . ?

loop_
_geom_torsion_atom_site_label_1
_geom_torsion_atom_site_label_2
_geom_torsion_atom_site_label_3
_geom_torsion_atom_site_label_4
_geom_torsion
_geom_torsion_site_symmetry_1
_geom_torsion_site_symmetry_2
_geom_torsion_site_symmetry_3
_geom_torsion_site_symmetry_4
_geom_torsion_publ_flag
N001 C002 C003 C008 -179.12(9) . . . . ?
N001 C002 C003 C00B 0.92(16) . . . . ?
N001 C002 C004 C009 180.00(9) . . . . ?
N001 C002 C004 C00A 1.04(10) . . . . ?
N001 C007 C00A C004 -0.88(11) . . . . ?
N001 C007 C00A C00G 179.19(9) . . . . ?
N001 C007 C00E C00L -178.04(10) . . . . ?
C002 N001 C007 C00A 1.55(11) . . . . ?
C002 N001 C007 C00E -179.51(10) . . . . ?
C002 C003 C008 C00C -1.41(14) . . . . ?
C002 C003 C00B C006 137.17(11) . . . . ?
C002 C004 C009 C00C -0.85(14) . . . . ?
C002 C004 C00A C007 -0.11(10) . . . . ?
C002 C004 C00A C00G 179.82(11) . . . . ?
C003 C002 C004 C009 -0.76(14) . . . . ?
C003 C002 C004 C00A -179.72(8) . . . . ?
C003 C008 C00C C009 -0.14(15) . . . . ?
C004 C002 C003 C008 1.83(13) . . . . ?
C004 C002 C003 C00B -178.13(9) . . . . ?
C004 C009 C00C C008 1.29(15) . . . . ?
C004 C00A C00G C00M 179.28(10) . . . . ?
C005 C006 C00B C003 179.04(9) . . . . ?
C005 C00D C00J C00I -0.54(16) . . . . ?
C005 C00F C00K C00I 0.19(16) . . . . ?
C006 C005 C00D C00J -179.26(9) . . . . ?
C006 C005 C00F C00K 179.42(10) . . . . ?
C007 N001 C002 C003 179.25(10) . . . . ?
C007 N001 C002 C004 -1.60(10) . . . . ?
C007 C00A C00G C00M -0.81(15) . . . . ?
C007 C00E C00L C00M -1.09(16) . . . . ?
C008 C003 C00B C006 -42.79(14) . . . . ?
C009 C004 C00A C007 -178.90(10) . . . . ?
C009 C004 C00A C00G 1.02(19) . . . . ?
C00A C004 C009 C00C 177.80(10) . . . . ?
C00A C007 C00E C00L 0.79(15) . . . . ?
C00A C00G C00M C00L 0.52(16) . . . . ?
C00B C003 C008 C00C 178.55(9) . . . . ?
C00D C005 C006 C00B 173.56(10) . . . . ?
C00D C005 C00F C00K -0.25(15) . . . . ?
C00E C007 C00A C004 -179.91(9) . . . . ?
C00E C007 C00A C00G 0.15(15) . . . . ?
C00E C00L C00M C00G 0.45(17) . . . . ?
C00F C005 C006 C00B -6.11(16) . . . . ?
C00F C005 C00D C00J 0.42(15) . . . . ?
C00H N001 C002 C003 -0.73(16) . . . . ?
C00H N001 C002 C004 178.41(9) . . . . ?
C00H N001 C007 C00A -178.46(9) . . . . ?
C00H N001 C007 C00E 0.48(16) . . . . ?
C00J C00I C00K C00F -0.29(17) . . . . ?
C00K C00I C00J C00D 0.46(16) . . . . ?
